data_4077738
loop_
_publ_author_name
'Maienza, Francesca'
'W\"orle, Michael'
'Steffanut, Pascal'
'Mezzetti, Antonio'
'Spindler, Felix'

_publ_section_title
;
 Ferrocenyl Diphosphines Containing Stereogenic Phosphorus Atoms.
 Synthesis and Application in the Rhodium-Catalyzed Asymmetric
 Hydrogenation
;
_journal_issue 6
_journal_name_full Organometallics
_journal_page_first 1041
_journal_paper_doi 10.1021/om980754a
_journal_volume 18
_journal_year 1999
_chemical_formula_sum 'C36 H38 B2 Fe O2 P2'
_chemical_name_common '(S,S)-1,1'-Bis(2-methoxyphenyl(phenyl)- phosphino)ferrocene borane''
_chemical_name_systematic
;
 ?
;
_space_group_IT_number 1
_symmetry_cell_setting triclinic
_symmetry_space_group_name_Hall 'P 1'
_symmetry_space_group_name_H-M 'P 1'
_atom_sites_solution_hydrogens geom
_atom_sites_solution_primary direct
_atom_sites_solution_secondary difmap
_audit_creation_method SHELXL
_cell_angle_alpha 93.309(13)
_cell_angle_beta 105.005(12)
_cell_angle_gamma 108.641(12)
_cell_formula_units_Z 1
_cell_length_a 7.8770(10)
_cell_length_b 8.7930(10)
_cell_length_c 13.087(2)
_cell_measurement_temperature 298(2)
_cell_volume 819.8(2)
_computing_cell_refinement 'STOE program package'
_computing_data_collection 'STOE program package'
_computing_data_reduction 'STOE program package'
_computing_structure_refinement 'SHELXL-96 (Sheldrick, 1996)'
_computing_structure_solution 'SHELXS-96 (Sheldrick, 1990)'
_diffrn_ambient_temperature 298(2)
_diffrn_measurement_device 'STOE IPDS (image plate detector system) '
_diffrn_radiation_monochromator graphite
_diffrn_radiation_source 'fine-focus sealed tube'
_diffrn_radiation_type MoK\a
_diffrn_radiation_wavelength 0.71073
_diffrn_reflns_av_R_equivalents 0.0630
_diffrn_reflns_av_sigmaI/netI 0.0644
_diffrn_reflns_limit_h_max 9
_diffrn_reflns_limit_h_min -9
_diffrn_reflns_limit_k_max 10
_diffrn_reflns_limit_k_min -10
_diffrn_reflns_limit_l_max 15
_diffrn_reflns_limit_l_min -15
_diffrn_reflns_number 9431
_diffrn_reflns_theta_max 24.22
_diffrn_reflns_theta_min 4.13
_exptl_absorpt_coefficient_mu 0.589
_exptl_absorpt_correction_T_max 0.8806
_exptl_absorpt_correction_T_min 0.8682
_exptl_absorpt_correction_type 'empirical (DECAY)'
_exptl_crystal_colour orange
_exptl_crystal_density_diffrn 1.301
_exptl_crystal_description prism
_exptl_crystal_F_000 336
_exptl_crystal_size_max 0.48
_exptl_crystal_size_mid 0.30
_exptl_crystal_size_min 0.27
_refine_diff_density_max 0.256
_refine_diff_density_min -0.246
_refine_diff_density_rms 0.045
_refine_ls_abs_structure_details 'Flack H D (1983), Acta Cryst. A39, 876-881'
_refine_ls_abs_structure_Flack -0.014(17)
_refine_ls_extinction_coef none
_refine_ls_extinction_method none
_refine_ls_goodness_of_fit_all 1.065
_refine_ls_goodness_of_fit_obs 1.048
_refine_ls_hydrogen_treatment mixed
_refine_ls_matrix_type full
_refine_ls_number_parameters 414
_refine_ls_number_reflns 4872
_refine_ls_number_restraints 3
_refine_ls_restrained_S_all 1.065
_refine_ls_restrained_S_obs 1.048
_refine_ls_R_factor_all 0.0428
_refine_ls_R_factor_obs 0.0372
_refine_ls_shift/esd_max 0.008
_refine_ls_shift/esd_mean 0.001
_refine_ls_structure_factor_coef Fsqd
_refine_ls_weighting_details 'w=1/[\s^2^(Fo^2^)+(0.0155P)^2^+0.5119P] where P=(Fo^2^+2Fc^2^)/3'
_refine_ls_weighting_scheme calc
_refine_ls_wR_factor_all 0.0920
_refine_ls_wR_factor_obs 0.0863
_reflns_number_observed 4463
_reflns_number_total 4872
_reflns_observed_criterion >2sigma(I)
_cod_data_source_file om980754a.cif
_cod_data_source_block (S,S)-1,1'-Bis(2-methoxyphenyl(phenyl)phosphino)ferrocene_borane_(S,S-2a)
_cod_depositor_comments
;
The following automatic conversions were performed:

'_refine_ls_weighting_scheme' value 'calc
w=1/[\s^2^(Fo^2^)+(0.0155P)^2^+0.5119P] where P=(Fo^2^+2Fc^2^)/3' was
changed to 'calc'. New tag '_refine_ls_weighting_details' was
created. The value of the new tag was set to
'w=1/[\s^2^(Fo^2^)+(0.0155P)^2^+0.5119P] where P=(Fo^2^+2Fc^2^)/3'.

Automatic conversion script
Id: cif_fix_values 3143 2015-03-26 13:38:13Z robertas 
;
_cod_original_cell_volume 819.77(19)
_cod_database_code 4077738
_chemical_formula_weightical 642.07

loop_
_symmetry_equiv_pos_as_xyz
'x, y, z'

loop_
_atom_site_aniso_label
_atom_site_aniso_U_11
_atom_site_aniso_U_22
_atom_site_aniso_U_33
_atom_site_aniso_U_23
_atom_site_aniso_U_13
_atom_site_aniso_U_12
Fe1 0.0431(3) 0.0419(3) 0.0393(3) 0.0011(2) 0.0102(2) 0.0154(3)
P1 0.0446(6) 0.0395(6) 0.0414(6) 0.0026(5) 0.0102(5) 0.0173(5)
P2 0.0429(6) 0.0396(6) 0.0383(5) 0.0044(4) 0.0095(5) 0.0165(5)
O1 0.0518(18) 0.0496(18) 0.065(2) -0.0081(15) 0.0185(16) 0.0133(15)
O2 0.0502(18) 0.057(2) 0.076(2) -0.0078(17) 0.0181(17) 0.0113(16)
B1 0.073(4) 0.063(4) 0.058(3) 0.001(3) 0.016(3) 0.034(3)
B2 0.052(3) 0.059(4) 0.059(3) 0.009(3) 0.006(3) 0.025(3)
C1 0.041(2) 0.037(2) 0.046(2) -0.0028(18) 0.012(2) 0.0123(19)
C2 0.043(2) 0.055(3) 0.045(2) 0.001(2) 0.013(2) 0.019(2)
C3 0.051(3) 0.078(4) 0.052(3) 0.002(3) 0.015(2) 0.034(3)
C4 0.089(4) 0.060(3) 0.052(3) 0.013(3) 0.018(3) 0.050(3)
C5 0.067(3) 0.040(2) 0.048(3) 0.004(2) 0.016(2) 0.023(2)
C6 0.044(2) 0.046(2) 0.034(2) 0.0024(17) 0.0046(17) 0.018(2)
C7 0.046(2) 0.059(3) 0.057(3) 0.005(2) 0.014(2) 0.024(2)
C8 0.039(2) 0.076(4) 0.076(3) 0.012(3) 0.017(2) 0.010(3)
C9 0.046(3) 0.061(3) 0.082(4) 0.004(3) 0.013(3) 0.001(3)
C10 0.057(3) 0.048(3) 0.063(3) -0.002(2) 0.007(2) 0.008(2)
C11 0.044(3) 0.055(3) 0.041(2) 0.007(2) 0.009(2) 0.014(2)
C12 0.079(4) 0.059(3) 0.070(3) -0.013(3) 0.022(3) 0.029(3)
C13 0.048(3) 0.035(2) 0.052(3) 0.0059(19) 0.009(2) 0.017(2)
C14 0.047(2) 0.051(3) 0.051(2) 0.008(2) 0.003(2) 0.019(2)
C15 0.072(3) 0.063(3) 0.046(2) 0.020(2) 0.015(2) 0.020(3)
C16 0.059(3) 0.056(3) 0.050(3) 0.010(2) 0.019(2) 0.009(2)
C17 0.056(3) 0.072(3) 0.052(3) 0.010(2) 0.023(2) 0.023(3)
C18 0.060(3) 0.059(3) 0.051(3) 0.018(2) 0.017(2) 0.031(2)
C19 0.045(2) 0.045(2) 0.038(2) 0.0062(18) 0.0137(19) 0.020(2)
C20 0.070(3) 0.048(3) 0.046(3) 0.011(2) 0.020(2) 0.018(3)
C21 0.067(4) 0.055(3) 0.056(3) -0.002(3) 0.023(3) 0.001(3)
C22 0.040(3) 0.081(4) 0.058(3) -0.012(3) 0.009(2) 0.014(3)
C23 0.048(3) 0.054(3) 0.050(3) -0.003(2) 0.012(2) 0.023(2)
C24 0.047(2) 0.040(2) 0.036(2) 0.0038(17) 0.0138(19) 0.007(2)
C25 0.058(3) 0.046(2) 0.046(2) 0.0061(19) 0.024(2) 0.014(2)
C26 0.062(3) 0.060(3) 0.068(3) 0.000(2) 0.030(3) 0.023(3)
C27 0.084(4) 0.056(3) 0.072(3) -0.004(2) 0.029(3) 0.034(3)
C28 0.068(3) 0.042(3) 0.066(3) -0.003(2) 0.022(3) 0.020(2)
C29 0.056(3) 0.046(2) 0.049(2) 0.005(2) 0.018(2) 0.018(2)
C30 0.060(3) 0.048(3) 0.083(4) -0.008(3) 0.019(3) -0.005(2)
C31 0.046(2) 0.043(2) 0.047(2) 0.002(2) 0.010(2) 0.025(2)
C32 0.042(2) 0.049(3) 0.061(3) 0.007(2) 0.012(2) 0.018(2)
C33 0.048(3) 0.062(3) 0.072(3) 0.006(3) 0.033(2) 0.013(2)
C34 0.065(3) 0.061(3) 0.059(3) 0.013(2) 0.031(3) 0.019(3)
C35 0.077(3) 0.062(3) 0.063(3) 0.030(3) 0.036(3) 0.033(3)
C36 0.060(3) 0.054(3) 0.060(3) 0.018(2) 0.031(2) 0.029(2)

loop_
_atom_site_label
_atom_site_type_symbol
_atom_site_fract_x
_atom_site_fract_y
_atom_site_fract_z
_atom_site_U_iso_or_equiv
_atom_site_thermal_displace_type
_atom_site_occupancy
_atom_site_calc_flag
_atom_site_refinement_flags
Fe1 Fe 0.81245(6) 0.04350(6) 0.04980(4) 0.04187(16) Uani 1 d .
P1 P 0.60939(14) 0.07717(12) -0.21117(8) 0.0418(3) Uani 1 d .
P2 P 1.10247(14) 0.36196(12) 0.24990(8) 0.0403(2) Uani 1 d .
O1 O 0.5584(4) -0.2446(4) -0.3313(3) 0.0570(8) Uani 1 d .
O2 O 1.3488(4) 0.6892(4) 0.3446(3) 0.0638(9) Uani 1 d .
B1 B 0.5526(10) 0.2650(8) -0.1667(5) 0.0633(16) Uani 1 d .
H1BA H 0.460(7) 0.286(6) -0.245(4) 0.074(15) Uiso 1 d .
H1BB H 0.484(6) 0.242(6) -0.099(4) 0.064(13) Uiso 1 d .
H1BC H 0.697(8) 0.354(7) -0.132(5) 0.085(17) Uiso 1 d .
B2 B 1.2716(8) 0.2778(8) 0.3431(5) 0.0573(14) Uani 1 d .
H2BA H 1.222(7) 0.237(6) 0.410(4) 0.065(14) Uiso 1 d .
H2BB H 1.406(7) 0.380(6) 0.387(4) 0.065(14) Uiso 1 d .
H2BC H 1.274(8) 0.190(8) 0.294(5) 0.093(19) Uiso 1 d .
C1 C 0.7751(6) 0.0217(5) -0.1124(3) 0.0424(10) Uani 1 d .
C2 C 0.9623(6) 0.1289(6) -0.0539(4) 0.0474(11) Uani 1 d .
H2 H 1.0154 0.2373 -0.0606 0.069(3) Uiso 1 calc R
C3 C 1.0504(7) 0.0415(7) 0.0149(4) 0.0574(13) Uani 1 d .
H3 H 1.1716 0.0821 0.0613 0.069(3) Uiso 1 calc R
C4 C 0.9221(9) -0.1191(7) 0.0012(4) 0.0616(15) Uani 1 d .
H4 H 0.9448 -0.2019 0.0374 0.069(3) Uiso 1 calc R
C5 C 0.7544(7) -0.1321(6) -0.0765(4) 0.0509(11) Uani 1 d .
H5 H 0.6481 -0.2250 -0.1005 0.069(3) Uiso 1 calc R
C6 C 0.4032(6) -0.1043(5) -0.2551(3) 0.0422(9) Uani 1 d .
C7 C 0.2416(6) -0.1009(6) -0.2301(4) 0.0529(11) Uani 1 d .
H7 H 0.2420 -0.0057 -0.1950 0.069(3) Uiso 1 calc R
C8 C 0.0805(7) -0.2386(7) -0.2573(4) 0.0660(14) Uani 1 d .
H8 H -0.0261 -0.2360 -0.2402 0.069(3) Uiso 1 calc R
C9 C 0.0805(7) -0.3777(7) -0.3096(5) 0.0690(15) Uani 1 d .
H9 H -0.0272 -0.4697 -0.3278 0.069(3) Uiso 1 calc R
C10 C 0.2353(7) -0.3844(6) -0.3355(4) 0.0610(13) Uani 1 d .
H10 H 0.2323 -0.4806 -0.3706 0.069(3) Uiso 1 calc R
C11 C 0.3962(6) -0.2491(6) -0.3099(3) 0.0478(11) Uani 1 d .
C12 C 0.5604(8) -0.3868(6) -0.3877(4) 0.0689(15) Uani 1 d .
H12A H 0.6812 -0.3664 -0.3984 0.103(8) Uiso 1 calc R
H12B H 0.4661 -0.4156 -0.4558 0.103(8) Uiso 1 calc R
H12C H 0.5351 -0.4743 -0.3468 0.103(8) Uiso 1 calc R
C13 C 0.7107(6) 0.1174(5) -0.3212(3) 0.0457(10) Uani 1 d .
C14 C 0.6240(6) 0.1805(5) -0.4052(3) 0.0510(11) Uani 1 d .
H14 H 0.5112 0.1945 -0.4071 0.069(3) Uiso 1 calc R
C15 C 0.7043(7) 0.2230(6) -0.4868(4) 0.0608(13) Uani 1 d .
H15 H 0.6446 0.2648 -0.5434 0.069(3) Uiso 1 calc R
C16 C 0.8700(7) 0.2039(6) -0.4846(4) 0.0570(12) Uani 1 d .
H16 H 0.9240 0.2340 -0.5391 0.069(3) Uiso 1 calc R
C17 C 0.9566(7) 0.1410(6) -0.4030(4) 0.0585(12) Uani 1 d .
H17 H 1.0689 0.1268 -0.4023 0.069(3) Uiso 1 calc R
C18 C 0.8782(7) 0.0979(6) -0.3205(4) 0.0534(11) Uani 1 d .
H18 H 0.9389 0.0557 -0.2646 0.069(3) Uiso 1 calc R
C19 C 0.8814(6) 0.2063(5) 0.1860(3) 0.0413(9) Uani 1 d .
C20 C 0.8303(8) 0.0408(6) 0.2091(4) 0.0548(12) Uani 1 d .
H20 H 0.9064 -0.0001 0.2580 0.069(3) Uiso 1 calc R
C21 C 0.6473(8) -0.0467(7) 0.1455(4) 0.0637(16) Uani 1 d .
H21 H 0.5818 -0.1560 0.1438 0.069(3) Uiso 1 calc R
C22 C 0.5799(7) 0.0599(7) 0.0844(4) 0.0634(15) Uani 1 d .
H22 H 0.4609 0.0329 0.0364 0.069(3) Uiso 1 calc R
C23 C 0.7213(6) 0.2136(6) 0.1076(4) 0.0501(11) Uani 1 d .
H23 H 0.7122 0.3046 0.0770 0.069(3) Uiso 1 calc R
C24 C 1.0398(6) 0.5157(5) 0.3150(3) 0.0428(10) Uani 1 d .
C25 C 0.8636(6) 0.4875(5) 0.3264(3) 0.0492(11) Uani 1 d .
H25 H 0.7713 0.3862 0.2992 0.069(3) Uiso 1 calc R
C26 C 0.8210(7) 0.6068(6) 0.3776(4) 0.0610(13) Uani 1 d .
H26 H 0.7008 0.5860 0.3835 0.069(3) Uiso 1 calc R
C27 C 0.9572(8) 0.7554(6) 0.4192(4) 0.0676(14) Uani 1 d .
H27 H 0.9298 0.8353 0.4544 0.069(3) Uiso 1 calc R
C28 C 1.1355(7) 0.7875(6) 0.4092(4) 0.0585(12) Uani 1 d .
H28 H 1.2269 0.8891 0.4370 0.069(3) Uiso 1 calc R
C29 C 1.1781(6) 0.6691(5) 0.3580(3) 0.0498(10) Uani 1 d .
C30 C 1.4889(7) 0.8474(6) 0.3787(5) 0.0707(15) Uani 1 d .
H30A H 1.6021 0.8460 0.3646 0.103(8) Uiso 1 calc R
H30B H 1.5132 0.8782 0.4541 0.103(8) Uiso 1 calc R
H30C H 1.4455 0.9242 0.3405 0.103(8) Uiso 1 calc R
C31 C 1.1869(6) 0.4531(5) 0.1435(3) 0.0437(10) Uani 1 d .
C32 C 1.3449(6) 0.4349(6) 0.1245(4) 0.0511(11) Uani 1 d .
H32 H 1.4140 0.3845 0.1700 0.069(3) Uiso 1 calc R
C33 C 1.4001(7) 0.4923(6) 0.0368(4) 0.0592(13) Uani 1 d .
H33 H 1.5051 0.4786 0.0236 0.069(3) Uiso 1 calc R
C34 C 1.3011(7) 0.5688(6) -0.0299(4) 0.0596(13) Uani 1 d .
H34 H 1.3368 0.6047 -0.0892 0.069(3) Uiso 1 calc R
C35 C 1.1492(8) 0.5920(6) -0.0086(4) 0.0613(13) Uani 1 d .
H35 H 1.0833 0.6464 -0.0526 0.069(3) Uiso 1 calc R
C36 C 1.0936(7) 0.5349(5) 0.0779(4) 0.0525(11) Uani 1 d .
H36 H 0.9908 0.5522 0.0918 0.069(3) Uiso 1 calc R

loop_
_atom_type_symbol
_atom_type_description
_atom_type_scat_dispersion_real
_atom_type_scat_dispersion_imag
_atom_type_scat_source
C C 0.0033 0.0016 'International Tables Vol C Tables 4.2.6.8 and 6.1.1.4'
H H 0.0000 0.0000 'International Tables Vol C Tables 4.2.6.8 and 6.1.1.4'
B B 0.0013 0.0007 'International Tables Vol C Tables 4.2.6.8 and 6.1.1.4'
O O 0.0106 0.0060 'International Tables Vol C Tables 4.2.6.8 and 6.1.1.4'
P P 0.1023 0.0942 'International Tables Vol C Tables 4.2.6.8 and 6.1.1.4'
Fe Fe 0.3463 0.8444 'International Tables Vol C Tables 4.2.6.8 and 6.1.1.4'

loop_
_geom_angle_atom_site_label_1
_geom_angle_atom_site_label_2
_geom_angle_atom_site_label_3
_geom_angle
C23 Fe1 C4 175.6(3)
C23 Fe1 C22 40.3(2)
C4 Fe1 C22 142.7(2)
C23 Fe1 C2 111.69(19)
C4 Fe1 C2 68.1(2)
C22 Fe1 C2 137.4(2)
C23 Fe1 C3 136.5(2)
C4 Fe1 C3 40.6(2)
C22 Fe1 C3 176.6(3)
C2 Fe1 C3 40.24(19)
C23 Fe1 C21 68.2(2)
C4 Fe1 C21 112.2(2)
C22 Fe1 C21 40.3(2)
C2 Fe1 C21 176.3(3)
C3 Fe1 C21 142.2(2)
C23 Fe1 C5 143.9(2)
C4 Fe1 C5 40.4(2)
C22 Fe1 C5 113.9(2)
C2 Fe1 C5 68.52(19)
C3 Fe1 C5 68.2(2)
C21 Fe1 C5 109.3(2)
C23 Fe1 C20 68.3(2)
C4 Fe1 C20 109.1(2)
C22 Fe1 C20 67.3(2)
C2 Fe1 C20 143.71(19)
C3 Fe1 C20 113.4(2)
C21 Fe1 C20 39.9(2)
C5 Fe1 C20 133.95(19)
C23 Fe1 C1 114.37(19)
C4 Fe1 C1 68.6(2)
C22 Fe1 C1 110.9(2)
C2 Fe1 C1 41.34(17)
C3 Fe1 C1 68.76(19)
C21 Fe1 C1 135.1(2)
C5 Fe1 C1 40.82(17)
C20 Fe1 C1 174.0(2)
C23 Fe1 C19 40.78(18)
C4 Fe1 C19 135.0(2)
C22 Fe1 C19 68.18(19)
C2 Fe1 C19 113.74(18)
C3 Fe1 C19 109.98(19)
C21 Fe1 C19 68.75(19)
C5 Fe1 C19 174.5(2)
C20 Fe1 C19 41.37(18)
C1 Fe1 C19 144.05(17)
C1 P1 C6 104.8(2)
C1 P1 C13 105.4(2)
C6 P1 C13 108.60(19)
C1 P1 B1 116.4(3)
C6 P1 B1 112.2(3)
C13 P1 B1 108.9(2)
C19 P2 C31 106.3(2)
C19 P2 C24 103.5(2)
C31 P2 C24 104.90(18)
C19 P2 B2 111.4(2)
C31 P2 B2 114.3(2)
C24 P2 B2 115.5(2)
C11 O1 C12 118.1(4)
C29 O2 C30 117.5(4)
P1 B1 H1BA 104(3)
P1 B1 H1BB 111(2)
H1BA B1 H1BB 115(3)
P1 B1 H1BC 100(3)
H1BA B1 H1BC 118(4)
H1BB B1 H1BC 108(4)
P2 B2 H2BA 111(3)
P2 B2 H2BB 110(3)
H2BA B2 H2BB 100(4)
P2 B2 H2BC 102(4)
H2BA B2 H2BC 114(4)
H2BB B2 H2BC 120(4)
C5 C1 C2 106.3(4)
C5 C1 P1 128.6(3)
C2 C1 P1 125.0(3)
C5 C1 Fe1 69.3(2)
C2 C1 Fe1 69.0(2)
P1 C1 Fe1 127.2(2)
C3 C2 C1 108.5(4)
C3 C2 Fe1 69.9(3)
C1 C2 Fe1 69.7(2)
C3 C2 H2 125.8(3)
C1 C2 H2 125.8(3)
Fe1 C2 H2 126.17(14)
C2 C3 C4 108.2(5)
C2 C3 Fe1 69.8(3)
C4 C3 Fe1 69.5(3)
C2 C3 H3 125.9(3)
C4 C3 H3 125.9(3)
Fe1 C3 H3 126.32(15)
C5 C4 C3 108.4(5)
C5 C4 Fe1 70.0(3)
C3 C4 Fe1 69.9(3)
C5 C4 H4 125.8(3)
C3 C4 H4 125.8(3)
Fe1 C4 H4 125.90(15)
C4 C5 C1 108.6(5)
C4 C5 Fe1 69.6(3)
C1 C5 Fe1 69.9(3)
C4 C5 H5 125.7(3)
C1 C5 H5 125.7(3)
Fe1 C5 H5 126.40(14)
C11 C6 C7 118.1(4)
C11 C6 P1 124.2(3)
C7 C6 P1 117.7(3)
C8 C7 C6 120.7(5)
C8 C7 H7 119.7(3)
C6 C7 H7 119.7(3)
C9 C8 C7 119.3(5)
C9 C8 H8 120.3(3)
C7 C8 H8 120.3(3)
C10 C9 C8 121.3(5)
C10 C9 H9 119.3(3)
C8 C9 H9 119.3(3)
C9 C10 C11 120.4(5)
C9 C10 H10 119.8(3)
C11 C10 H10 119.8(3)
O1 C11 C10 124.6(5)
O1 C11 C6 115.2(4)
C10 C11 C6 120.2(4)
O1 C12 H12A 109.5(3)
O1 C12 H12B 109.5(3)
H12A C12 H12B 109.5
O1 C12 H12C 109.5(3)
H12A C12 H12C 109.5
H12B C12 H12C 109.5
C14 C13 C18 118.6(4)
C14 C13 P1 118.8(3)
C18 C13 P1 122.5(3)
C13 C14 C15 120.4(4)
C13 C14 H14 119.8(3)
C15 C14 H14 119.8(3)
C16 C15 C14 120.4(4)
C16 C15 H15 119.8(3)
C14 C15 H15 119.8(3)
C17 C16 C15 120.0(4)
C17 C16 H16 120.0(3)
C15 C16 H16 120.0(3)
C16 C17 C18 120.4(4)
C16 C17 H17 119.8(3)
C18 C17 H17 119.8(3)
C13 C18 C17 120.3(4)
C13 C18 H18 119.8(3)
C17 C18 H18 119.8(3)
C23 C19 C20 105.9(4)
C23 C19 P2 129.9(3)
C20 C19 P2 124.1(4)
C23 C19 Fe1 69.0(3)
C20 C19 Fe1 69.3(3)
P2 C19 Fe1 127.4(2)
C21 C20 C19 108.6(5)
C21 C20 Fe1 69.7(3)
C19 C20 Fe1 69.4(2)
C21 C20 H20 125.7(3)
C19 C20 H20 125.7(3)
Fe1 C20 H20 126.79(15)
C20 C21 C22 107.9(5)
C20 C21 Fe1 70.4(3)
C22 C21 Fe1 69.7(3)
C20 C21 H21 126.0(3)
C22 C21 H21 126.0(3)
Fe1 C21 H21 125.47(16)
C23 C22 C21 109.1(5)
C23 C22 Fe1 69.8(3)
C21 C22 Fe1 70.0(3)
C23 C22 H22 125.5(3)
C21 C22 H22 125.5(3)
Fe1 C22 H22 126.37(15)
C22 C23 C19 108.4(4)
C22 C23 Fe1 70.0(3)
C19 C23 Fe1 70.2(2)
C22 C23 H23 125.8(3)
C19 C23 H23 125.8(3)
Fe1 C23 H23 125.60(14)
C25 C24 C29 118.3(4)
C25 C24 P2 123.0(3)
C29 C24 P2 118.7(3)
C24 C25 C26 121.5(4)
C24 C25 H25 119.2(3)
C26 C25 H25 119.2(3)
C27 C26 C25 119.5(4)
C27 C26 H26 120.3(3)
C25 C26 H26 120.3(3)
C26 C27 C28 120.5(4)
C26 C27 H27 119.8(3)
C28 C27 H27 119.8(3)
C29 C28 C27 120.2(4)
C29 C28 H28 119.9(3)
C27 C28 H28 119.9(3)
O2 C29 C28 124.3(4)
O2 C29 C24 115.6(4)
C28 C29 C24 120.1(4)
O2 C30 H30A 109.5(3)
O2 C30 H30B 109.5(3)
H30A C30 H30B 109.5
O2 C30 H30C 109.5(3)
H30A C30 H30C 109.5
H30B C30 H30C 109.5
C36 C31 C32 118.6(4)
C36 C31 P2 121.5(3)
C32 C31 P2 119.8(4)
C31 C32 C33 119.8(5)
C31 C32 H32 120.1(3)
C33 C32 H32 120.1(3)
C34 C33 C32 120.6(4)
C34 C33 H33 119.7(3)
C32 C33 H33 119.7(3)
C33 C34 C35 119.5(4)
C33 C34 H34 120.3(3)
C35 C34 H34 120.3(3)
C34 C35 C36 120.2(5)
C34 C35 H35 119.9(3)
C36 C35 H35 119.9(3)
C31 C36 C35 121.3(4)
C31 C36 H36 119.4(2)
C35 C36 H36 119.4(3)

loop_
_geom_bond_atom_site_label_1
_geom_bond_atom_site_label_2
_geom_bond_distance
Fe1 C23 2.040(5)
Fe1 C4 2.041(5)
Fe1 C22 2.042(5)
Fe1 C2 2.044(4)
Fe1 C3 2.046(5)
Fe1 C21 2.046(5)
Fe1 C5 2.046(5)
Fe1 C20 2.054(5)
Fe1 C1 2.054(4)
Fe1 C19 2.056(4)
P1 C1 1.794(5)
P1 C6 1.808(4)
P1 C13 1.819(4)
P1 B1 1.940(6)
P2 C19 1.788(4)
P2 C31 1.814(4)
P2 C24 1.819(4)
P2 B2 1.924(6)
O1 C11 1.366(5)
O1 C12 1.421(5)
O2 C29 1.358(5)
O2 C30 1.429(5)
B1 H1BA 1.15(5)
B1 H1BB 1.15(4)
B1 H1BC 1.12(6)
B2 H2BA 1.08(5)
B2 H2BB 1.13(5)
B2 H2BC 0.99(6)
C1 C5 1.430(6)
C1 C2 1.447(6)
C2 C3 1.407(7)
C2 H2 0.9300
C3 C4 1.419(8)
C3 H3 0.9300
C4 C5 1.410(8)
C4 H4 0.9300
C5 H5 0.9300
C6 C11 1.402(6)
C6 C7 1.403(6)
C7 C8 1.392(7)
C7 H7 0.9300
C8 C9 1.366(8)
C8 H8 0.9300
C9 C10 1.365(7)
C9 H9 0.9300
C10 C11 1.380(6)
C10 H10 0.9300
C12 H12A 0.9600
C12 H12B 0.9600
C12 H12C 0.9600
C13 C14 1.381(6)
C13 C18 1.382(6)
C14 C15 1.388(6)
C14 H14 0.9300
C15 C16 1.362(7)
C15 H15 0.9300
C16 C17 1.358(7)
C16 H16 0.9300
C17 C18 1.390(6)
C17 H17 0.9300
C18 H18 0.9300
C19 C23 1.427(6)
C19 C20 1.452(6)
C20 C21 1.399(8)
C20 H20 0.9300
C21 C22 1.409(8)
C21 H21 0.9300
C22 C23 1.405(7)
C22 H22 0.9300
C23 H23 0.9300
C24 C25 1.379(6)
C24 C29 1.407(6)
C25 C26 1.386(6)
C25 H25 0.9300
C26 C27 1.369(7)
C26 H26 0.9300
C27 C28 1.384(7)
C27 H27 0.9300
C28 C29 1.380(6)
C28 H28 0.9300
C30 H30A 0.9600
C30 H30B 0.9600
C30 H30C 0.9600
C31 C36 1.370(6)
C31 C32 1.386(6)
C32 C33 1.395(6)
C32 H32 0.9300
C33 C34 1.368(7)
C33 H33 0.9300
C34 C35 1.369(7)
C34 H34 0.9300
C35 C36 1.382(6)
C35 H35 0.9300
C36 H36 0.9300
